data_7702671
loop_
_publ_author_name
'Aguilar-Mart\'inez, Martha'
'Saloma-Aguilar, Ricardo'
'Mac\'ias-Ruvalcaba, Norma'
'Cetina-Rosado, Ra\'ul'
'Navarrete-V\'azquez, Agustina'
'G\'omez-Vidales, Virginia'
'Zentella-Dehesa, Arturo'
'Toscano, Rub\'en A.'
'Hern\'andez-Ortega, Sim\'on'
'Fern\'andez-G., Juan M.'

_publ_section_title
;
 Synthesis, crystal structures, spectroscopic and electrochemical
 properties of homologous series of copper(II) complexes of Schiff bases
 derived from cycloalkylamines
;
_journal_issue 16
_journal_name_full 'Journal of the Chemical Society, Dalton Transactions'
_journal_page_first 2346
_journal_paper_doi 10.1039/b104892a
_journal_year 2001
_chemical_formula_sum 'C24 H28 Cu N2 O2'
_chemical_formula_weight 440.02
_chemical_name_common CuSal-N-Cyclopentyl
_chemical_name_systematic ' bis-{(cyclopentyl)[(2-oxo-1H-benzo-1-ylidene)methyl]-aminato}copper(II) (1)'
_space_group_IT_number 14
_space_group_name_Hall '-P 2ybc'
_space_group_name_H-M_alt 'P 1 21/c 1'
_symmetry_cell_setting monoclinic
_symmetry_space_group_name_H-M 'P 1 21/c 1'
_atom_sites_solution_hydrogens geom
_atom_sites_solution_primary direct
_atom_sites_solution_secondary difmap
_audit_creation_method SHELXL-97
_cell_angle_alpha 90.00
_cell_angle_beta 114.89(1)
_cell_angle_gamma 90.00
_cell_formula_units_Z 4
_cell_length_a 12.306(1)
_cell_length_b 16.143(2)
_cell_length_c 12.149(1)
_cell_measurement_reflns_used 43
_cell_measurement_temperature 293(2)
_cell_measurement_theta_max 24.80
_cell_measurement_theta_min 4.44
_cell_volume 2189.3(4)
_computing_cell_refinement 'XSCANS Ver 2.1, (SIEMENS 1994)'
_computing_data_collection 'XSCANS Ver 2.1, (SIEMENS 1994)'
_computing_data_reduction 'XSCANS Ver 2.1, (SIEMENS 1994)'
_computing_molecular_graphics 'XP, SHELXTL PC Ver  4.2 (sheldrick, 1990)'
_computing_publication_material 'SHELXL-97 (Sheldrick, 1997)'
_computing_structure_refinement 'SHELXL-97 (Sheldrick, 1997)'
_computing_structure_solution 'Patterson SHELXTL PC Ver 4.2 (Sheldrick, 1990)'
_diffrn_ambient_temperature 293(2)
_diffrn_measured_fraction_theta_full 0.963
_diffrn_measured_fraction_theta_max 0.963
_diffrn_measurement_device_type 'Siemens P4/PC'
_diffrn_measurement_method \w-2\q
_diffrn_radiation_monochromator graphite
_diffrn_radiation_source 'fine-focus sealed tube'
_diffrn_radiation_type MoK\a
_diffrn_radiation_wavelength 0.71073
_diffrn_reflns_av_R_equivalents 0.0378
_diffrn_reflns_av_sigmaI/netI 0.0766
_diffrn_reflns_limit_h_max 13
_diffrn_reflns_limit_h_min -14
_diffrn_reflns_limit_k_max 1
_diffrn_reflns_limit_k_min -19
_diffrn_reflns_limit_l_max 14
_diffrn_reflns_limit_l_min -1
_diffrn_reflns_number 4789
_diffrn_reflns_theta_full 25.00
_diffrn_reflns_theta_max 25.00
_diffrn_reflns_theta_min 1.82
_diffrn_standards_decay_% <2
_diffrn_standards_interval_count 97
_diffrn_standards_number 3
_exptl_absorpt_coefficient_mu 1.019
_exptl_absorpt_correction_T_max 0.8539
_exptl_absorpt_correction_T_min 0.6860
_exptl_absorpt_correction_type Semiempirical
_exptl_crystal_colour Black
_exptl_crystal_density_diffrn 1.335
_exptl_crystal_density_method 'not measured'
_exptl_crystal_description Prism
_exptl_crystal_F_000 924
_exptl_crystal_size_max 0.40
_exptl_crystal_size_mid 0.20
_exptl_crystal_size_min 0.16
_refine_diff_density_max 0.369
_refine_diff_density_min -0.486
_refine_diff_density_rms 0.100
_refine_ls_extinction_coef 0.0048(9)
_refine_ls_extinction_expression Fc^*^=kFc[1+0.001xFc^2^\l^3^/sin(2\q)]^-1/4^
_refine_ls_extinction_method SHELXL
_refine_ls_goodness_of_fit_ref 1.037
_refine_ls_hydrogen_treatment 'no refined'
_refine_ls_matrix_type full
_refine_ls_number_parameters 263
_refine_ls_number_reflns 3865
_refine_ls_number_restraints 0
_refine_ls_restrained_S_all 1.037
_refine_ls_R_factor_all 0.1015
_refine_ls_R_factor_gt 0.0571
_refine_ls_shift/su_max 0.000
_refine_ls_shift/su_mean 0.000
_refine_ls_structure_factor_coef Fsqd
_refine_ls_weighting_details 'w=1/[\s^2^(Fo^2^)+(0.0763P)^2^+0.0000P] where P=(Fo^2^+2Fc^2^)/3'
_refine_ls_weighting_scheme calc
_refine_ls_wR_factor_gt 0.1324
_refine_ls_wR_factor_ref 0.1652
_reflns_number_gt 2475
_reflns_number_total 3865
_reflns_threshold_expression >2sigma(I)
_cod_data_source_file b104892a.txt
_cod_data_source_block cusalncp
_cod_depositor_comments
;
The following automatic conversions were performed:

data item '_symmetry_cell_setting' value 'Monoclinic' was changed to
'monoclinic' in accordance with the
/home/saulius/struct/COD-crude-data/automatic-downloads/DataCite-retrospective/RSC/depositions/lib/dictionaries/cif_core.dic
dictionary named 'cif_core.dic' version 2.4.2 last updated on
2011-04-26.

data item '_refine_ls_weighting_scheme' value 'calc
w=1/[\s^2^(Fo^2^)+(0.0763P)^2^+0.0000P] where P=(Fo^2^+2Fc^2^)/3' was
changed to 'calc'. A new data item '_refine_ls_weighting_details' was
created with the value set to
'w=1/[\s^2^(Fo^2^)+(0.0763P)^2^+0.0000P] where P=(Fo^2^+2Fc^2^)/3'.

Automatic conversion script
Id: cif_fix_values 6909 2019-04-08 15:41:33Z antanas 
;
_cod_original_sg_symbol_H-M P2(1)/c
_cod_database_code 7702671
_solved_by 'Simon Hernandez-Ortega'

loop_
_symmetry_equiv_pos_as_xyz
'x, y, z'
'-x, y+1/2, -z+1/2'
'-x, -y, -z'
'x, -y-1/2, z-1/2'

loop_
_atom_site_label
_atom_site_type_symbol
_atom_site_fract_x
_atom_site_fract_y
_atom_site_fract_z
_atom_site_U_iso_or_equiv
_atom_site_adp_type
_atom_site_occupancy
_atom_site_calc_flag
_atom_site_refinement_flags
Cu Cu 0.34078(6) 0.11131(4) 0.21706(6) 0.0449(2) Uani 1 d .
O1 O 0.5006(3) 0.1399(2) 0.2520(4) 0.0552(9) Uani 1 d .
N1 N 0.2713(4) 0.1789(3) 0.0654(4) 0.0472(10) Uani 1 d .
C1 C 0.4660(5) 0.2146(3) 0.0693(5) 0.0500(13) Uani 1 d .
C2 C 0.5409(5) 0.1771(3) 0.1810(5) 0.0463(12) Uani 1 d .
C3 C 0.6656(5) 0.1808(4) 0.2165(6) 0.0623(16) Uani 1 d .
H3 H 0.7172 0.1586 0.2909 0.060 Uiso 1 calc R
C4 C 0.7122(6) 0.2166(4) 0.1436(7) 0.0678(18) Uani 1 d .
H4 H 0.7949 0.2168 0.1690 0.060 Uiso 1 calc R
C5 C 0.6405(6) 0.2520(4) 0.0339(7) 0.0694(19) Uani 1 d .
H5 H 0.6734 0.2756 -0.0150 0.060 Uiso 1 calc R
C6 C 0.5189(6) 0.2516(4) -0.0013(6) 0.0617(16) Uani 1 d .
H6 H 0.4696 0.2765 -0.0743 0.060 Uiso 1 calc R
C7 C 0.3374(5) 0.2135(3) 0.0206(5) 0.0489(13) Uani 1 d .
H7 H 0.2972 0.2414 -0.0524 0.060 Uiso 1 calc R
C8 C 0.1404(5) 0.1886(4) -0.0029(6) 0.0557(14) Uani 1 d .
H8 H 0.1249 0.2085 -0.0844 0.060 Uiso 1 calc R
C9 C 0.0856(5) 0.2495(4) 0.0524(7) 0.0620(16) Uani 1 d .
H9A H 0.1210 0.2444 0.1401 0.060 Uiso 1 calc R
H9B H 0.0965 0.3059 0.0311 0.060 Uiso 1 calc R
C10 C -0.0447(6) 0.2267(5) -0.0010(9) 0.089(2) Uani 1 d .
H10A H -0.0784 0.2376 0.0567 0.060 Uiso 1 calc R
H10B H -0.0886 0.2588 -0.0738 0.060 Uiso 1 calc R
C11 C -0.0525(7) 0.1390(6) -0.0297(9) 0.108(3) Uani 1 d .
H11A H -0.1120 0.1300 -0.1120 0.060 Uiso 1 calc R
H11B H -0.0768 0.1085 0.0250 0.060 Uiso 1 calc R
C12 C 0.0694(6) 0.1084(4) -0.0170(6) 0.0704(17) Uani 1 d .
H12A H 0.0623 0.0779 -0.0885 0.060 Uiso 1 calc R
H12B H 0.1068 0.0732 0.0538 0.060 Uiso 1 calc R
O1A O 0.2226(3) 0.1318(2) 0.2746(4) 0.0551(10) Uani 1 d .
N1A N 0.3655(4) -0.0061(3) 0.2723(4) 0.0468(10) Uani 1 d .
C1A C 0.1908(5) -0.0078(4) 0.3196(5) 0.0494(13) Uani 1 d .
C2A C 0.1597(5) 0.0766(4) 0.3015(5) 0.0470(12) Uani 1 d .
C3A C 0.0550(5) 0.1011(4) 0.3134(6) 0.0595(15) Uani 1 d .
H3A H 0.0319 0.1564 0.3017 0.060 Uiso 1 calc R
C4A C -0.0128(6) 0.0458(5) 0.3414(7) 0.0722(19) Uani 1 d .
H4A H -0.0819 0.0642 0.3471 0.060 Uiso 1 calc R
C5A C 0.0174(7) -0.0359(5) 0.3615(7) 0.079(2) Uani 1 d .
H5A H -0.0289 -0.0729 0.3823 0.060 Uiso 1 calc R
C6A C 0.1182(6) -0.0617(4) 0.3500(7) 0.0700(18) Uani 1 d .
H6A H 0.1394 -0.1173 0.3630 0.060 Uiso 1 calc R
C7A C 0.2933(5) -0.0427(4) 0.3075(6) 0.0530(14) Uani 1 d .
H7A H 0.3087 -0.0984 0.3277 0.060 Uiso 1 calc R
C8A C 0.4654(5) -0.0566(4) 0.2730(7) 0.0610(16) Uani 1 d .
H8B H 0.4462 -0.1147 0.2799 0.060 Uiso 1 calc R
C9A C 0.5843(5) -0.0377(4) 0.3788(7) 0.0726(19) Uani 1 d .
H9C H 0.5911 0.0211 0.3974 0.060 Uiso 1 calc R
H9D H 0.5918 -0.0681 0.4505 0.060 Uiso 1 calc R
C10A C 0.6776(7) -0.0640(6) 0.3392(10) 0.106(3) Uani 1 d .
H10C H 0.7439 -0.0252 0.3681 0.060 Uiso 1 calc R
H10D H 0.7078 -0.1184 0.3716 0.060 Uiso 1 calc R
C11A C 0.6242(8) -0.0661(8) 0.2113(12) 0.150(6) Uani 1 d .
H11C H 0.6370 -0.1201 0.1838 0.060 Uiso 1 calc R
H11D H 0.6616 -0.0249 0.1804 0.060 Uiso 1 calc R
C12A C 0.4887(6) -0.0488(5) 0.1613(7) 0.080(2) Uani 1 d .
H12D H 0.4695 0.0064 0.1267 0.060 Uiso 1 calc R
H12C H 0.4429 -0.0892 0.1003 0.060 Uiso 1 calc R

loop_
_atom_site_aniso_label
_atom_site_aniso_U_11
_atom_site_aniso_U_22
_atom_site_aniso_U_33
_atom_site_aniso_U_23
_atom_site_aniso_U_13
_atom_site_aniso_U_12
Cu 0.0408(3) 0.0449(4) 0.0519(4) 0.0034(3) 0.0225(3) 0.0004(3)
O1 0.0429(19) 0.064(2) 0.060(2) 0.0068(19) 0.0224(18) -0.0035(17)
N1 0.045(2) 0.047(2) 0.052(3) 0.002(2) 0.022(2) 0.007(2)
C1 0.056(3) 0.043(3) 0.056(3) -0.005(3) 0.029(3) -0.001(2)
C2 0.048(3) 0.042(3) 0.056(3) -0.003(3) 0.029(3) -0.001(2)
C3 0.053(3) 0.065(4) 0.072(4) -0.002(3) 0.029(3) -0.009(3)
C4 0.052(4) 0.068(4) 0.094(5) -0.009(4) 0.040(4) -0.013(3)
C5 0.081(5) 0.067(4) 0.084(5) -0.004(4) 0.057(4) -0.025(4)
C6 0.073(4) 0.051(3) 0.071(4) 0.006(3) 0.039(4) -0.004(3)
C7 0.056(3) 0.046(3) 0.044(3) 0.005(2) 0.020(3) 0.007(2)
C8 0.048(3) 0.062(4) 0.056(3) 0.009(3) 0.021(3) 0.008(3)
C9 0.052(3) 0.057(4) 0.080(5) 0.004(3) 0.031(3) 0.008(3)
C10 0.057(4) 0.105(6) 0.109(6) 0.013(5) 0.039(4) 0.014(4)
C11 0.059(4) 0.144(9) 0.116(7) -0.047(6) 0.033(5) -0.037(5)
C12 0.064(4) 0.072(4) 0.062(4) -0.013(4) 0.013(3) -0.007(3)
O1A 0.057(2) 0.050(2) 0.072(3) 0.0027(19) 0.040(2) 0.0023(17)
N1A 0.041(2) 0.046(2) 0.049(2) 0.002(2) 0.015(2) 0.0011(19)
C1A 0.046(3) 0.055(3) 0.049(3) 0.002(3) 0.022(3) -0.006(2)
C2A 0.046(3) 0.056(3) 0.040(3) -0.002(2) 0.019(2) -0.005(3)
C3A 0.057(3) 0.066(4) 0.065(4) -0.002(3) 0.036(3) 0.007(3)
C4A 0.059(4) 0.088(5) 0.084(5) -0.009(4) 0.044(4) -0.004(4)
C5A 0.080(5) 0.081(5) 0.101(6) -0.001(4) 0.064(5) -0.021(4)
C6A 0.074(4) 0.063(4) 0.085(5) 0.014(4) 0.045(4) -0.003(3)
C7A 0.053(3) 0.044(3) 0.062(4) 0.004(3) 0.024(3) -0.002(2)
C8A 0.050(3) 0.047(3) 0.088(5) 0.001(3) 0.031(3) 0.003(3)
C9A 0.052(3) 0.068(4) 0.088(5) 0.023(4) 0.021(3) 0.011(3)
C10A 0.070(5) 0.113(7) 0.143(9) 0.032(7) 0.052(6) 0.033(5)
C11A 0.084(6) 0.211(13) 0.191(13) -0.106(11) 0.093(8) -0.028(7)
C12A 0.081(5) 0.077(5) 0.084(5) -0.025(4) 0.039(4) 0.003(4)

loop_
_atom_type_symbol
_atom_type_description
_atom_type_scat_dispersion_real
_atom_type_scat_dispersion_imag
_atom_type_scat_source
C C 0.0033 0.0016 'International Tables Vol C Tables 4.2.6.8 and 6.1.1.4'
H H 0.0000 0.0000 'International Tables Vol C Tables 4.2.6.8 and 6.1.1.4'
N N 0.0061 0.0033 'International Tables Vol C Tables 4.2.6.8 and 6.1.1.4'
O O 0.0106 0.0060 'International Tables Vol C Tables 4.2.6.8 and 6.1.1.4'
Cu Cu 0.3201 1.2651 'International Tables Vol C Tables 4.2.6.8 and 6.1.1.4'

loop_
_geom_angle_atom_site_label_1
_geom_angle_atom_site_label_2
_geom_angle_atom_site_label_3
_geom_angle
_geom_angle_publ_flag
O1 Cu O1A 140.04(18) yes
O1 Cu N1A 99.20(17) yes
O1A Cu N1A 94.24(17) yes
O1 Cu N1 94.29(18) yes
O1A Cu N1 98.52(17) yes
N1A Cu N1 140.94(19) yes
C2 O1 Cu 127.8(4) yes
C7 N1 C8 116.9(5) yes
C7 N1 Cu 121.9(4) yes
C8 N1 Cu 121.2(4) yes
C6 C1 C2 118.9(5) yes
C6 C1 C7 117.7(6) yes
C2 C1 C7 123.3(5) yes
O1 C2 C3 118.9(5) yes
O1 C2 C1 123.7(5) yes
C3 C2 C1 117.4(5) yes
C4 C3 C2 121.2(7) yes
C3 C4 C5 122.0(6) yes
C6 C5 C4 118.0(6) yes
C5 C6 C1 122.4(7) yes
N1 C7 C1 128.0(5) yes
N1 C8 C9 114.0(5) yes
N1 C8 C12 114.2(5) yes
C9 C8 C12 105.2(5) yes
C10 C9 C8 104.1(6) yes
C11 C10 C9 107.1(6) yes
C10 C11 C12 109.2(6) yes
C11 C12 C8 103.2(6) yes
C2A O1A Cu 127.0(4) yes
C7A N1A C8A 115.9(5) yes
C7A N1A Cu 121.5(4) yes
C8A N1A Cu 122.5(4) yes
C6A C1A C2A 118.7(5) yes
C6A C1A C7A 117.6(6) yes
C2A C1A C7A 123.7(5) yes
O1A C2A C1A 123.2(5) yes
O1A C2A C3A 119.7(5) yes
C1A C2A C3A 117.1(5) yes
C4A C3A C2A 121.6(6) yes
C3A C4A C5A 122.0(6) yes
C4A C5A C6A 117.8(6) yes
C5A C6A C1A 122.8(7) yes
N1A C7A C1A 127.7(5) yes
N1A C8A C12A 115.1(6) yes
N1A C8A C9A 113.5(5) yes
C12A C8A C9A 105.4(5) yes
C10A C9A C8A 105.6(7) yes
C11A C10A C9A 107.4(7) yes
C10A C11A C12A 110.8(7) yes
C8A C12A C11A 102.4(7) yes

loop_
_geom_bond_atom_site_label_1
_geom_bond_atom_site_label_2
_geom_bond_distance
_geom_bond_publ_flag
Cu O1 1.887(4) yes
Cu O1A 1.889(4) yes
Cu N1A 1.991(5) yes
Cu N1 1.998(5) yes
O1 C2 1.308(6) yes
N1 C7 1.282(7) yes
N1 C8 1.478(7) yes
C1 C6 1.408(8) yes
C1 C2 1.416(8) yes
C1 C7 1.437(8) yes
C2 C3 1.410(8) yes
C3 C4 1.369(9) yes
C4 C5 1.377(10) yes
C5 C6 1.373(9) yes
C8 C9 1.501(8) yes
C8 C12 1.531(9) yes
C9 C10 1.501(9) yes
C10 C11 1.450(12) yes
C11 C12 1.525(10) yes
O1A C2A 1.308(6) yes
N1A C7A 1.282(7) yes
N1A C8A 1.472(7) yes
C1A C6A 1.405(8) yes
C1A C2A 1.407(8) yes
C1A C7A 1.444(8) yes
C2A C3A 1.412(8) yes
C3A C4A 1.360(9) yes
C4A C5A 1.364(10) yes
C5A C6A 1.369(9) yes
C8A C12A 1.506(10) yes
C8A C9A 1.518(9) yes
C9A C10A 1.482(10) yes
C10A C11A 1.410(14) yes
C11A C12A 1.541(11) yes
